data_1575374
loop_
_publ_author_name
'Shi, Dier'
'Liu, Jiyong'
'Liu, Shuna'
'Wang, Yu'
'Yu, Kaxi'
'Hu, Xiurong'

_publ_section_title
;
 Reversible single-crystal-to-single-crystal phase transition of
 nirmatrelvir
;
_journal_issue 36
_journal_name_full CrystEngComm
_journal_page_first 6009
_journal_page_last 6018
_journal_paper_doi 10.1039/D5CE00705D
_journal_volume 27
_journal_year 2025
_chemical_absolute_configuration unk
_chemical_formula_moiety 'C23 H32 F3 N5 O4'
_chemical_formula_sum 'C23 H32 F3 N5 O4'
_chemical_formula_weight 499.53
_space_group_crystal_system orthorhombic
_space_group_IT_number 19
_space_group_name_Hall 'P 2ac 2ab'
_space_group_name_H-M_alt 'P 21 21 21'
_atom_sites_solution_hydrogens geom
_atom_sites_solution_primary dual
_audit_creation_date 2023-06-19
_audit_creation_method
;
Olex2 1.3
(compiled 2020.11.12 svn.r5f609507 for OlexSys, GUI svn.r6408)
;
_audit_update_record
;
2024-06-13 deposited with the CCDC.	2025-08-07 downloaded from the CCDC.
;
_cell_angle_alpha 90
_cell_angle_beta 90
_cell_angle_gamma 90
_cell_formula_units_Z 4
_cell_length_a 9.2308(5)
_cell_length_b 15.1453(7)
_cell_length_c 18.1170(8)
_cell_measurement_reflns_used 5290
_cell_measurement_temperature 223.0
_cell_measurement_theta_max 26.727
_cell_measurement_theta_min 2.477
_cell_volume 2532.8(2)
_computing_cell_refinement 'SAINT V8.40B (?, 2016)'
_computing_data_reduction 'SAINT V8.40B (?, 2016)'
_computing_molecular_graphics 'Olex2 1.3 (Dolomanov et al., 2009)'
_computing_publication_material 'Olex2 1.3 (Dolomanov et al., 2009)'
_computing_structure_refinement 'SHELXL 2018/3 (Sheldrick, 2015)'
_computing_structure_solution 'SHELXT 2018/2 (Sheldrick, 2018)'
_diffrn_ambient_temperature 223.0
_diffrn_measured_fraction_theta_full 1.000
_diffrn_measured_fraction_theta_max 0.999
_diffrn_measurement_device_type 'Bruker D8 Venture'
_diffrn_measurement_method '\f and \w scans'
_diffrn_radiation_type MoK\a
_diffrn_radiation_wavelength 0.71073
_diffrn_reflns_av_R_equivalents 0.0956
_diffrn_reflns_av_unetI/netI 0.0656
_diffrn_reflns_Laue_measured_fraction_full 1.000
_diffrn_reflns_Laue_measured_fraction_max 0.999
_diffrn_reflns_limit_h_max 11
_diffrn_reflns_limit_h_min -11
_diffrn_reflns_limit_k_max 19
_diffrn_reflns_limit_k_min -19
_diffrn_reflns_limit_l_max 23
_diffrn_reflns_limit_l_min -23
_diffrn_reflns_number 34168
_diffrn_reflns_point_group_measured_fraction_full 1.000
_diffrn_reflns_point_group_measured_fraction_max 0.999
_diffrn_reflns_theta_full 25.242
_diffrn_reflns_theta_max 27.498
_diffrn_reflns_theta_min 2.248
_diffrn_source_current 1.4
_diffrn_source_power 0.07
_diffrn_source_voltage 50.0
_exptl_absorpt_coefficient_mu 0.105
_exptl_absorpt_correction_T_max 0.7456
_exptl_absorpt_correction_T_min 0.6888
_exptl_absorpt_correction_type multi-scan
_exptl_absorpt_process_details
;
SADABS-2016/2 (Bruker,2016/2) was used for absorption correction.
wR2(int) was 0.1304 before and 0.0768 after correction.
The Ratio of minimum to maximum transmission is 0.9238.
The \l/2 correction factor is Not present.
;
_exptl_crystal_colour colourless
_exptl_crystal_colour_primary colourless
_exptl_crystal_density_diffrn 1.310
_exptl_crystal_description needle
_exptl_crystal_F_000 1056
_exptl_crystal_size_max 0.28
_exptl_crystal_size_mid 0.113
_exptl_crystal_size_min 0.07
_refine_diff_density_max 0.267
_refine_diff_density_min -0.280
_refine_diff_density_rms 0.050
_refine_ls_abs_structure_details
;
 Flack x determined using 1289 quotients [(I+)-(I-)]/[(I+)+(I-)]
 (Parsons, Flack and Wagner, Acta Cryst. B69 (2013) 249-259).
;
_refine_ls_abs_structure_Flack 0.3(6)
_refine_ls_extinction_method none
_refine_ls_goodness_of_fit_ref 1.128
_refine_ls_hydrogen_treatment constr
_refine_ls_matrix_type full
_refine_ls_number_parameters 321
_refine_ls_number_reflns 5802
_refine_ls_number_restraints 0
_refine_ls_restrained_S_all 1.128
_refine_ls_R_factor_all 0.1116
_refine_ls_R_factor_gt 0.0731
_refine_ls_shift/su_max 0.000
_refine_ls_shift/su_mean 0.000
_refine_ls_structure_factor_coef Fsqd
_refine_ls_weighting_details 'w=1/[\s^2^(Fo^2^)+(0.0236P)^2^+1.7176P] where P=(Fo^2^+2Fc^2^)/3'
_refine_ls_weighting_scheme calc
_refine_ls_wR_factor_gt 0.1164
_refine_ls_wR_factor_ref 0.1317
_reflns_Friedel_coverage 0.775
_reflns_Friedel_fraction_full 1.000
_reflns_Friedel_fraction_max 0.999
_reflns_number_gt 4190
_reflns_number_total 5802
_reflns_threshold_expression 'I > 2\s(I)'
_cod_data_source_file d5ce00705d2.cif
_cod_data_source_block nmtw1_223k_0m
_cod_depositor_comments 'Adding full bibliography for 1575370--1575374.cif.'
_cod_database_code 1575374
_shelx_shelxl_version_number 2018/3
_shelx_space_group_comment
;
The symmetry employed for this shelxl refinement is uniquely defined
by the following loop, which should always be used as a source of
symmetry information in preference to the above space-group names.
They are only intended as comments.
;
_shelx_estimated_absorpt_t_max 0.993
_shelx_estimated_absorpt_t_min 0.971
_olex2_refinement_description
;
1. Fixed Uiso
 At 1.2 times of:
  All C(H) groups, All C(H,H) groups, All N(H) groups
 At 1.5 times of:
  All C(H,H,H) groups
2.a Ternary CH refined with riding coordinates:
 C17(H17), C9(H9), C6(H6), C3(H3A), C10(H10), C11(H11)
2.b Secondary CH2 refined with riding coordinates:
 C2(H2A,H2B), C5(H5A,H5B), C1(H1A,H1B), C12(H12A,H12B)
2.c Aromatic/amide H refined with riding coordinates:
 N3(H3), N5(H5), N1(H1)
2.d Idealised Me refined as rotating group:
 C20(H20A,H20B,H20C), C14(H14A,H14B,H14C), C21(H21A,H21B,H21C), C19(H19A,H19B,
 H19C), C15(H15A,H15B,H15C)
;
_olex2_submission_special_instructions 'No special instructions were received'

loop_
_space_group_symop_operation_xyz
'x, y, z'
'-x+1/2, -y, z+1/2'
'-x, y+1/2, -z+1/2'
'x+1/2, -y+1/2, -z'

loop_
_atom_site_label
_atom_site_type_symbol
_atom_site_fract_x
_atom_site_fract_y
_atom_site_fract_z
_atom_site_U_iso_or_equiv
_atom_site_adp_type
_atom_site_occupancy
_atom_site_site_symmetry_order
_atom_site_calc_flag
_atom_site_refinement_flags_posn
_atom_site_refinement_flags_adp
_atom_site_refinement_flags_occupancy
_atom_site_disorder_assembly
_atom_site_disorder_group
N4 N 0.8571(4) 0.3146(2) 0.19104(19) 0.0301(8) Uani 1 1 d . . . . .
O2 O 0.7586(4) 0.4440(2) 0.28469(17) 0.0435(8) Uani 1 1 d . . . . .
O3 O 0.8285(3) 0.3781(2) 0.07972(17) 0.0457(9) Uani 1 1 d . . . . .
N3 N 0.6764(4) 0.3481(2) 0.37078(18) 0.0285(8) Uani 1 1 d . . . . .
H3 H 0.660311 0.293085 0.382050 0.034 Uiso 1 1 calc R U . . .
O1 O 0.2737(4) 0.2673(2) 0.51794(19) 0.0482(9) Uani 1 1 d . . . . .
N5 N 0.5539(4) 0.4307(2) 0.13949(19) 0.0337(9) Uani 1 1 d . . . . .
H5 H 0.582658 0.465285 0.104041 0.040 Uiso 1 1 calc R U . . .
O4 O 0.4074(4) 0.4203(3) 0.2407(2) 0.0652(12) Uani 1 1 d . . . . .
F2 F 0.4924(5) 0.6034(2) 0.1324(2) 0.0885(12) Uani 1 1 d . . . . .
N1 N 0.1207(4) 0.3657(3) 0.4612(2) 0.0436(10) Uani 1 1 d . . . . .
H1 H 0.041096 0.347981 0.482263 0.052 Uiso 1 1 calc R U . . .
C8 C 0.7467(4) 0.3686(3) 0.3070(2) 0.0293(9) Uani 1 1 d . . . . .
C4 C 0.2494(5) 0.3285(3) 0.4747(2) 0.0344(10) Uani 1 1 d . . . . .
C17 C 0.6088(5) 0.3404(3) 0.1435(2) 0.0314(10) Uani 1 1 d . . . . .
H17 H 0.586816 0.317071 0.193274 0.038 Uiso 1 1 calc R U . . .
C9 C 0.8083(4) 0.2889(3) 0.2651(2) 0.0268(9) Uani 1 1 d . . . . .
H9 H 0.734868 0.241453 0.261858 0.032 Uiso 1 1 calc R U . . .
N2 N 0.8387(5) 0.4650(3) 0.5074(2) 0.0545(12) Uani 1 1 d . . . . .
C16 C 0.7740(5) 0.3464(3) 0.1358(2) 0.0321(10) Uani 1 1 d . . . . .
C7 C 0.7480(5) 0.4464(3) 0.4683(3) 0.0399(11) Uani 1 1 d . . . . .
C6 C 0.6281(5) 0.4175(3) 0.4199(2) 0.0302(10) Uani 1 1 d . . . . .
H6 H 0.595344 0.468438 0.389944 0.036 Uiso 1 1 calc R U . . .
C2 C 0.2847(5) 0.4604(3) 0.4050(3) 0.0381(11) Uani 1 1 d . . . . .
H2A H 0.308517 0.508400 0.439174 0.046 Uiso 1 1 calc R U . . .
H2B H 0.312467 0.478041 0.354920 0.046 Uiso 1 1 calc R U . . .
C3 C 0.3615(5) 0.3748(3) 0.4275(2) 0.0300(10) Uani 1 1 d . . . . .
H3A H 0.379971 0.339003 0.382757 0.036 Uiso 1 1 calc R U . . .
C18 C 0.5356(5) 0.2788(3) 0.0861(3) 0.0372(11) Uani 1 1 d . . . . .
C5 C 0.5024(5) 0.3867(3) 0.4692(2) 0.0335(10) Uani 1 1 d . . . . .
H5A H 0.528807 0.330567 0.492437 0.040 Uiso 1 1 calc R U . . .
H5B H 0.487654 0.430182 0.508620 0.040 Uiso 1 1 calc R U . . .
C10 C 0.9447(5) 0.2549(3) 0.3024(2) 0.0338(10) Uani 1 1 d . . . . .
H10 H 0.954193 0.263363 0.356380 0.041 Uiso 1 1 calc R U . . .
C1 C 0.1246(5) 0.4381(3) 0.4087(3) 0.0423(12) Uani 1 1 d . . . . .
H1A H 0.067787 0.488586 0.426269 0.051 Uiso 1 1 calc R U . . .
H1B H 0.087767 0.419684 0.360318 0.051 Uiso 1 1 calc R U . . .
C12 C 1.0158(4) 0.3254(3) 0.1871(2) 0.0368(11) Uani 1 1 d . . . . .
H12A H 1.042281 0.388095 0.188027 0.044 Uiso 1 1 calc R U . . .
H12B H 1.054325 0.298745 0.141907 0.044 Uiso 1 1 calc R U . . .
C13 C 1.0339(5) 0.1831(3) 0.2667(3) 0.0413(12) Uani 1 1 d . . . . .
C20 C 0.5317(6) 0.3196(4) 0.0087(3) 0.0499(14) Uani 1 1 d . . . . .
H20A H 0.471628 0.372153 0.009335 0.075 Uiso 1 1 calc R U . . .
H20B H 0.491870 0.277262 -0.025955 0.075 Uiso 1 1 calc R U . . .
H20C H 0.629280 0.335337 -0.006317 0.075 Uiso 1 1 calc R U . . .
C11 C 1.0727(5) 0.2786(3) 0.2543(3) 0.0402(12) Uani 1 1 d . . . . .
H11 H 1.160990 0.302106 0.278401 0.048 Uiso 1 1 calc R U . . .
F1 F 0.2818(5) 0.5619(3) 0.1547(4) 0.150(2) Uani 1 1 d . . . . .
C22 C 0.4607(5) 0.4606(4) 0.1894(3) 0.0451(13) Uani 1 1 d . . . . .
F3 F 0.4169(8) 0.5991(3) 0.2409(2) 0.163(3) Uani 1 1 d . . . . .
C14 C 0.9780(6) 0.1257(4) 0.2045(3) 0.0515(14) Uani 1 1 d . . . . .
H14A H 0.924558 0.076248 0.224873 0.077 Uiso 1 1 calc R U . . .
H14B H 1.058986 0.103894 0.175690 0.077 Uiso 1 1 calc R U . . .
H14C H 0.914540 0.160268 0.173058 0.077 Uiso 1 1 calc R U . . .
C21 C 0.6175(6) 0.1913(3) 0.0830(3) 0.0562(15) Uani 1 1 d . . . . .
H21A H 0.715191 0.201620 0.065234 0.084 Uiso 1 1 calc R U . . .
H21B H 0.567950 0.151177 0.049807 0.084 Uiso 1 1 calc R U . . .
H21C H 0.621415 0.165658 0.132000 0.084 Uiso 1 1 calc R U . . .
C19 C 0.3792(5) 0.2626(4) 0.1113(3) 0.0600(16) Uani 1 1 d . . . . .
H19A H 0.379731 0.233312 0.158941 0.090 Uiso 1 1 calc R U . . .
H19B H 0.330036 0.225521 0.075510 0.090 Uiso 1 1 calc R U . . .
H19C H 0.328897 0.318570 0.115426 0.090 Uiso 1 1 calc R U . . .
C15 C 1.1326(6) 0.1336(4) 0.3193(3) 0.0611(17) Uani 1 1 d . . . . .
H15A H 1.166776 0.173564 0.357361 0.092 Uiso 1 1 calc R U . . .
H15B H 1.214687 0.110061 0.292320 0.092 Uiso 1 1 calc R U . . .
H15C H 1.079379 0.085453 0.342002 0.092 Uiso 1 1 calc R U . . .
C23 C 0.4128(8) 0.5559(4) 0.1783(4) 0.0708(19) Uani 1 1 d . . . . .

loop_
_atom_site_aniso_label
_atom_site_aniso_U_11
_atom_site_aniso_U_22
_atom_site_aniso_U_33
_atom_site_aniso_U_23
_atom_site_aniso_U_13
_atom_site_aniso_U_12
N4 0.0249(18) 0.039(2) 0.0265(18) -0.0024(16) 0.0032(15) 0.0026(16)
O2 0.059(2) 0.0300(18) 0.0417(18) 0.0040(15) 0.0163(17) -0.0012(16)
O3 0.0353(18) 0.067(2) 0.0348(18) 0.0176(17) 0.0069(15) 0.0061(17)
N3 0.0327(19) 0.0251(18) 0.0276(18) 0.0019(15) 0.0047(16) -0.0002(15)
O1 0.048(2) 0.046(2) 0.051(2) 0.0224(18) 0.0013(17) -0.0034(17)
N5 0.037(2) 0.038(2) 0.0262(19) 0.0015(17) 0.0038(17) 0.0108(18)
O4 0.071(3) 0.078(3) 0.047(2) 0.006(2) 0.031(2) 0.022(2)
F2 0.117(3) 0.054(2) 0.095(3) 0.009(2) 0.014(3) 0.025(2)
N1 0.031(2) 0.054(3) 0.046(2) 0.013(2) 0.0098(19) -0.002(2)
C8 0.025(2) 0.034(2) 0.029(2) -0.002(2) -0.0011(18) -0.0022(19)
C4 0.033(2) 0.040(3) 0.031(2) -0.002(2) 0.001(2) -0.003(2)
C17 0.029(2) 0.038(3) 0.027(2) 0.003(2) 0.0028(18) 0.0059(19)
C9 0.026(2) 0.031(2) 0.024(2) 0.0007(18) 0.0031(17) -0.0033(18)
N2 0.038(3) 0.069(3) 0.057(3) -0.024(2) 0.002(2) -0.003(2)
C16 0.031(2) 0.034(2) 0.031(2) 0.001(2) 0.005(2) 0.0066(19)
C7 0.032(2) 0.044(3) 0.043(3) -0.010(2) 0.009(2) 0.000(2)
C6 0.028(2) 0.032(2) 0.031(2) -0.001(2) 0.003(2) 0.0049(19)
C2 0.037(3) 0.040(3) 0.038(2) 0.011(2) 0.003(2) 0.003(2)
C3 0.032(2) 0.033(2) 0.025(2) 0.0042(19) 0.0044(18) 0.002(2)
C18 0.033(2) 0.038(3) 0.040(3) -0.002(2) -0.003(2) 0.003(2)
C5 0.032(2) 0.042(3) 0.027(2) 0.001(2) 0.0043(19) 0.001(2)
C10 0.032(2) 0.044(3) 0.025(2) -0.004(2) -0.0015(19) 0.008(2)
C1 0.038(3) 0.046(3) 0.043(3) 0.006(2) 0.003(2) 0.008(2)
C12 0.026(2) 0.047(3) 0.037(2) 0.001(2) 0.005(2) -0.001(2)
C13 0.040(3) 0.045(3) 0.039(3) -0.007(2) -0.007(2) 0.015(2)
C20 0.057(3) 0.055(3) 0.037(3) -0.009(3) -0.007(3) 0.007(3)
C11 0.030(2) 0.056(3) 0.035(3) -0.011(2) -0.006(2) 0.004(2)
F1 0.076(3) 0.124(4) 0.251(7) 0.049(4) -0.011(4) 0.049(3)
C22 0.045(3) 0.056(3) 0.035(3) -0.001(2) 0.005(2) 0.017(3)
F3 0.327(9) 0.091(3) 0.073(3) -0.017(3) 0.029(4) 0.097(4)
C14 0.055(3) 0.052(3) 0.048(3) -0.012(3) -0.004(3) 0.014(3)
C21 0.060(3) 0.040(3) 0.069(4) -0.006(3) -0.013(3) 0.004(3)
C19 0.037(3) 0.080(4) 0.063(4) -0.009(3) -0.001(3) -0.013(3)
C15 0.061(4) 0.073(4) 0.049(3) -0.006(3) -0.008(3) 0.037(3)
C23 0.090(5) 0.065(4) 0.058(4) 0.001(3) 0.022(4) 0.036(4)

loop_
_atom_type_symbol
_atom_type_description
_atom_type_scat_dispersion_real
_atom_type_scat_dispersion_imag
_atom_type_scat_source
C C 0.0033 0.0016 'International Tables Vol C Tables 4.2.6.8 and 6.1.1.4'
H H 0.0000 0.0000 'International Tables Vol C Tables 4.2.6.8 and 6.1.1.4'
F F 0.0171 0.0103 'International Tables Vol C Tables 4.2.6.8 and 6.1.1.4'
N N 0.0061 0.0033 'International Tables Vol C Tables 4.2.6.8 and 6.1.1.4'
O O 0.0106 0.0060 'International Tables Vol C Tables 4.2.6.8 and 6.1.1.4'

loop_
_geom_angle_atom_site_label_1
_geom_angle_atom_site_label_2
_geom_angle_atom_site_label_3
_geom_angle
_geom_angle_site_symmetry_1
_geom_angle_site_symmetry_3
_geom_angle_publ_flag
C9 N4 C12 112.2(3) . . ?
C16 N4 C9 126.7(3) . . ?
C16 N4 C12 119.2(4) . . ?
C8 N3 H3 119.9 . . ?
C8 N3 C6 120.1(4) . . ?
C6 N3 H3 119.9 . . ?
C17 N5 H5 119.6 . . ?
C22 N5 H5 119.6 . . ?
C22 N5 C17 120.7(4) . . ?
C4 N1 H1 122.7 . . ?
C4 N1 C1 114.6(4) . . ?
C1 N1 H1 122.7 . . ?
O2 C8 N3 122.7(4) . . ?
O2 C8 C9 122.7(4) . . ?
N3 C8 C9 114.6(4) . . ?
O1 C4 N1 126.4(4) . . ?
O1 C4 C3 125.6(4) . . ?
N1 C4 C3 108.0(4) . . ?
N5 C17 H17 107.9 . . ?
N5 C17 C16 106.5(4) . . ?
N5 C17 C18 112.3(3) . . ?
C16 C17 H17 107.9 . . ?
C16 C17 C18 114.1(4) . . ?
C18 C17 H17 107.9 . . ?
N4 C9 C8 111.0(3) . . ?
N4 C9 H9 110.3 . . ?
N4 C9 C10 104.0(3) . . ?
C8 C9 H9 110.3 . . ?
C10 C9 C8 110.7(3) . . ?
C10 C9 H9 110.3 . . ?
N4 C16 C17 118.5(4) . . ?
O3 C16 N4 121.2(4) . . ?
O3 C16 C17 120.3(4) . . ?
N2 C7 C6 176.7(6) . . ?
N3 C6 C7 110.5(4) . . ?
N3 C6 H6 108.9 . . ?
N3 C6 C5 111.7(4) . . ?
C7 C6 H6 108.9 . . ?
C7 C6 C5 108.0(4) . . ?
C5 C6 H6 108.9 . . ?
H2A C2 H2B 108.9 . . ?
C3 C2 H2A 110.8 . . ?
C3 C2 H2B 110.8 . . ?
C1 C2 H2A 110.8 . . ?
C1 C2 H2B 110.8 . . ?
C1 C2 C3 104.5(4) . . ?
C4 C3 C2 103.1(4) . . ?
C4 C3 H3A 109.0 . . ?
C4 C3 C5 111.1(3) . . ?
C2 C3 H3A 109.0 . . ?
C5 C3 C2 115.4(4) . . ?
C5 C3 H3A 109.0 . . ?
C20 C18 C17 112.4(4) . . ?
C20 C18 C19 108.4(4) . . ?
C21 C18 C17 109.3(4) . . ?
C21 C18 C20 109.2(4) . . ?
C21 C18 C19 109.8(4) . . ?
C19 C18 C17 107.8(4) . . ?
C6 C5 H5A 108.9 . . ?
C6 C5 H5B 108.9 . . ?
C3 C5 C6 113.2(3) . . ?
C3 C5 H5A 108.9 . . ?
C3 C5 H5B 108.9 . . ?
H5A C5 H5B 107.8 . . ?
C9 C10 H10 117.9 . . ?
C13 C10 C9 120.4(4) . . ?
C13 C10 H10 117.9 . . ?
C13 C10 C11 59.9(3) . . ?
C11 C10 C9 108.1(3) . . ?
C11 C10 H10 117.9 . . ?
N1 C1 C2 102.7(4) . . ?
N1 C1 H1A 111.2 . . ?
N1 C1 H1B 111.2 . . ?
C2 C1 H1A 111.2 . . ?
C2 C1 H1B 111.2 . . ?
H1A C1 H1B 109.1 . . ?
N4 C12 H12A 110.8 . . ?
N4 C12 H12B 110.8 . . ?
N4 C12 C11 104.8(4) . . ?
H12A C12 H12B 108.9 . . ?
C11 C12 H12A 110.8 . . ?
C11 C12 H12B 110.8 . . ?
C10 C13 C14 123.1(4) . . ?
C10 C13 C15 114.4(4) . . ?
C11 C13 C10 60.1(3) . . ?
C11 C13 C14 121.4(4) . . ?
C11 C13 C15 115.1(4) . . ?
C14 C13 C15 112.9(4) . . ?
C18 C20 H20A 109.5 . . ?
C18 C20 H20B 109.5 . . ?
C18 C20 H20C 109.5 . . ?
H20A C20 H20B 109.5 . . ?
H20A C20 H20C 109.5 . . ?
H20B C20 H20C 109.5 . . ?
C10 C11 H11 118.4 . . ?
C12 C11 C10 107.8(4) . . ?
C12 C11 C13 119.3(4) . . ?
C12 C11 H11 118.4 . . ?
C13 C11 C10 60.0(3) . . ?
C13 C11 H11 118.4 . . ?
N5 C22 C23 114.9(5) . . ?
O4 C22 N5 127.7(5) . . ?
O4 C22 C23 117.4(5) . . ?
C13 C14 H14A 109.5 . . ?
C13 C14 H14B 109.5 . . ?
C13 C14 H14C 109.5 . . ?
H14A C14 H14B 109.5 . . ?
H14A C14 H14C 109.5 . . ?
H14B C14 H14C 109.5 . . ?
C18 C21 H21A 109.5 . . ?
C18 C21 H21B 109.5 . . ?
C18 C21 H21C 109.5 . . ?
H21A C21 H21B 109.5 . . ?
H21A C21 H21C 109.5 . . ?
H21B C21 H21C 109.5 . . ?
C18 C19 H19A 109.5 . . ?
C18 C19 H19B 109.5 . . ?
C18 C19 H19C 109.5 . . ?
H19A C19 H19B 109.5 . . ?
H19A C19 H19C 109.5 . . ?
H19B C19 H19C 109.5 . . ?
C13 C15 H15A 109.5 . . ?
C13 C15 H15B 109.5 . . ?
C13 C15 H15C 109.5 . . ?
H15A C15 H15B 109.5 . . ?
H15A C15 H15C 109.5 . . ?
H15B C15 H15C 109.5 . . ?
F2 C23 C22 116.0(5) . . ?
F1 C23 F2 106.0(6) . . ?
F1 C23 C22 112.6(6) . . ?
F1 C23 F3 106.2(6) . . ?
F3 C23 F2 104.9(6) . . ?
F3 C23 C22 110.5(5) . . ?

loop_
_geom_bond_atom_site_label_1
_geom_bond_atom_site_label_2
_geom_bond_distance
_geom_bond_site_symmetry_2
_geom_bond_publ_flag
N4 C9 1.468(5) . ?
N4 C16 1.350(5) . ?
N4 C12 1.476(5) . ?
O2 C8 1.216(5) . ?
O3 C16 1.231(5) . ?
N3 H3 0.8700 . ?
N3 C8 1.361(5) . ?
N3 C6 1.448(5) . ?
O1 C4 1.234(5) . ?
N5 H5 0.8700 . ?
N5 C17 1.461(6) . ?
N5 C22 1.328(6) . ?
O4 C22 1.216(6) . ?
F2 C23 1.321(7) . ?
N1 H1 0.8700 . ?
N1 C4 1.337(6) . ?
N1 C1 1.453(6) . ?
C8 C9 1.535(6) . ?
C4 C3 1.515(6) . ?
C17 H17 0.9900 . ?
C17 C16 1.534(6) . ?
C17 C18 1.552(6) . ?
C9 H9 0.9900 . ?
C9 C10 1.519(6) . ?
N2 C7 1.132(6) . ?
C7 C6 1.478(6) . ?
C6 H6 0.9900 . ?
C6 C5 1.538(6) . ?
C2 H2A 0.9800 . ?
C2 H2B 0.9800 . ?
C2 C3 1.532(6) . ?
C2 C1 1.517(6) . ?
C3 H3A 0.9900 . ?
C3 C5 1.515(6) . ?
C18 C20 1.533(7) . ?
C18 C21 1.525(7) . ?
C18 C19 1.535(7) . ?
C5 H5A 0.9800 . ?
C5 H5B 0.9800 . ?
C10 H10 0.9900 . ?
C10 C13 1.510(6) . ?
C10 C11 1.512(6) . ?
C1 H1A 0.9800 . ?
C1 H1B 0.9800 . ?
C12 H12A 0.9800 . ?
C12 H12B 0.9800 . ?
C12 C11 1.504(6) . ?
C13 C11 1.508(7) . ?
C13 C14 1.513(6) . ?
C13 C15 1.517(7) . ?
C20 H20A 0.9700 . ?
C20 H20B 0.9700 . ?
C20 H20C 0.9700 . ?
C11 H11 0.9900 . ?
F1 C23 1.287(8) . ?
C22 C23 1.522(8) . ?
F3 C23 1.311(7) . ?
C14 H14A 0.9700 . ?
C14 H14B 0.9700 . ?
C14 H14C 0.9700 . ?
C21 H21A 0.9700 . ?
C21 H21B 0.9700 . ?
C21 H21C 0.9700 . ?
C19 H19A 0.9700 . ?
C19 H19B 0.9700 . ?
C19 H19C 0.9700 . ?
C15 H15A 0.9700 . ?
C15 H15B 0.9700 . ?
C15 H15C 0.9700 . ?

loop_
_geom_torsion_atom_site_label_1
_geom_torsion_atom_site_label_2
_geom_torsion_atom_site_label_3
_geom_torsion_atom_site_label_4
_geom_torsion
_geom_torsion_site_symmetry_1
_geom_torsion_site_symmetry_2
_geom_torsion_site_symmetry_3
_geom_torsion_site_symmetry_4
_geom_torsion_publ_flag
N4 C9 C10 C13 -54.0(5) . . . . ?
N4 C9 C10 C11 11.1(4) . . . . ?
N4 C12 C11 C10 -9.3(5) . . . . ?
N4 C12 C11 C13 55.7(5) . . . . ?
O2 C8 C9 N4 -10.2(6) . . . . ?
O2 C8 C9 C10 104.8(5) . . . . ?
N3 C8 C9 N4 169.1(3) . . . . ?
N3 C8 C9 C10 -75.9(4) . . . . ?
N3 C6 C5 C3 -71.2(5) . . . . ?
O1 C4 C3 C2 -162.7(4) . . . . ?
O1 C4 C3 C5 -38.6(6) . . . . ?
N5 C17 C16 N4 120.9(4) . . . . ?
N5 C17 C16 O3 -60.6(5) . . . . ?
N5 C17 C18 C20 47.7(5) . . . . ?
N5 C17 C18 C21 169.1(4) . . . . ?
N5 C17 C18 C19 -71.6(5) . . . . ?
N5 C22 C23 F2 -15.2(8) . . . . ?
N5 C22 C23 F1 107.1(6) . . . . ?
N5 C22 C23 F3 -134.3(6) . . . . ?
O4 C22 C23 F2 166.8(6) . . . . ?
O4 C22 C23 F1 -70.9(8) . . . . ?
O4 C22 C23 F3 47.6(9) . . . . ?
N1 C4 C3 C2 17.1(5) . . . . ?
N1 C4 C3 C5 141.3(4) . . . . ?
C8 N3 C6 C7 -83.2(5) . . . . ?
C8 N3 C6 C5 156.6(4) . . . . ?
C8 C9 C10 C13 -173.3(4) . . . . ?
C8 C9 C10 C11 -108.2(4) . . . . ?
C4 N1 C1 C2 -15.4(6) . . . . ?
C4 C3 C5 C6 169.3(4) . . . . ?
C17 N5 C22 O4 -2.2(8) . . . . ?
C17 N5 C22 C23 -180.0(5) . . . . ?
C9 N4 C16 O3 169.1(4) . . . . ?
C9 N4 C16 C17 -12.4(7) . . . . ?
C9 N4 C12 C11 17.3(5) . . . . ?
C9 C10 C13 C11 94.4(4) . . . . ?
C9 C10 C13 C14 -15.7(7) . . . . ?
C9 C10 C13 C15 -159.5(5) . . . . ?
C9 C10 C11 C12 -1.1(5) . . . . ?
C9 C10 C11 C13 -115.2(4) . . . . ?
C16 N4 C9 C8 -63.1(5) . . . . ?
C16 N4 C9 C10 177.8(4) . . . . ?
C16 N4 C12 C11 -177.0(4) . . . . ?
C16 C17 C18 C20 -73.6(5) . . . . ?
C16 C17 C18 C21 47.8(5) . . . . ?
C16 C17 C18 C19 167.1(4) . . . . ?
C7 C6 C5 C3 167.1(4) . . . . ?
C6 N3 C8 O2 -8.0(6) . . . . ?
C6 N3 C8 C9 172.7(4) . . . . ?
C2 C3 C5 C6 -73.9(5) . . . . ?
C3 C2 C1 N1 24.9(5) . . . . ?
C18 C17 C16 N4 -114.6(5) . . . . ?
C18 C17 C16 O3 63.8(6) . . . . ?
C10 C13 C11 C12 -94.6(4) . . . . ?
C1 N1 C4 O1 178.6(4) . . . . ?
C1 N1 C4 C3 -1.2(6) . . . . ?
C1 C2 C3 C4 -25.7(5) . . . . ?
C1 C2 C3 C5 -147.0(4) . . . . ?
C12 N4 C9 C8 101.2(4) . . . . ?
C12 N4 C9 C10 -17.9(5) . . . . ?
C12 N4 C16 O3 5.8(7) . . . . ?
C12 N4 C16 C17 -175.8(4) . . . . ?
C13 C10 C11 C12 114.1(4) . . . . ?
C11 C10 C13 C14 -110.1(5) . . . . ?
C11 C10 C13 C15 106.1(5) . . . . ?
C22 N5 C17 C16 -130.9(4) . . . . ?
C22 N5 C17 C18 103.5(5) . . . . ?
C14 C13 C11 C10 112.8(5) . . . . ?
C14 C13 C11 C12 18.2(7) . . . . ?
C15 C13 C11 C10 -104.9(5) . . . . ?
C15 C13 C11 C12 160.5(4) . . . . ?
